data_2200696
loop_
_publ_author_name
'Zakaria, Choudhury M.'
'Low, John N.'
'Glidewell, Christopher'

_publ_section_title
;
 2-Ethyl-2-(hydroxymethyl)-1,3-propanediol at 120K: three hydrogen
 bonds generate a three-dimensional structure
;
_journal_issue 11
_journal_name_full 'Acta Crystallographica Section E'
_journal_page_first o1081
_journal_page_last o1083
_journal_paper_doi 10.1107/S1600536801017044
_journal_volume 57
_journal_year 2001
_chemical_formula_iupac 'C6 H14 O3'
_chemical_formula_moiety 'C6 H14 O3'
_chemical_formula_sum 'C6 H14 O3'
_chemical_formula_weight 134.17
_chemical_name_systematic
;
2-Ethyl-2-(hydroxymethyl)-1,3-propanediol
;
_space_group_IT_number 14
_symmetry_cell_setting monoclinic
_symmetry_space_group_name_Hall '-P 2yn'
_symmetry_space_group_name_H-M 'P 1 21/n 1'
_cell_angle_alpha 90.00
_cell_angle_beta 99.4790(13)
_cell_angle_gamma 90.00
_cell_formula_units_Z 4
_cell_length_a 8.3806(2)
_cell_length_b 9.5768(3)
_cell_length_c 9.1466(3)
_cell_measurement_reflns_used 1647
_cell_measurement_temperature 120(2)
_cell_measurement_theta_max 27.48
_cell_measurement_theta_min 3.06
_cell_volume 724.08(4)
_computing_cell_refinement 'DENZO-SMN (Otwinowski & Minor, 1997)'
_computing_data_collection 'KappaCCD Server Software (Nonius, 1997)'
_computing_data_reduction DENZO-SMN
_computing_molecular_graphics 'PLATON (Spek, 2001)'
_computing_publication_material 'SHELXL97 and PRPKAPPA (Ferguson, 1999)'
_computing_structure_refinement 'SHELXL97 (Sheldrick, 1997)'
_computing_structure_solution 'SHELXS97 (Sheldrick, 1997)'
_diffrn_ambient_temperature 120(2)
_diffrn_measured_fraction_theta_full .993
_diffrn_measured_fraction_theta_max .993
_diffrn_measurement_device_type KappaCCD
_diffrn_measurement_method '\f scans, and \w scans with \k offsets'
_diffrn_radiation_monochromator graphite
_diffrn_radiation_source 'fine-focus sealed X-ray tube'
_diffrn_radiation_type 'Mo K\a'
_diffrn_radiation_wavelength .71073
_diffrn_reflns_av_R_equivalents .032
_diffrn_reflns_av_sigmaI/netI .0368
_diffrn_reflns_limit_h_max 10
_diffrn_reflns_limit_h_min -10
_diffrn_reflns_limit_k_max 12
_diffrn_reflns_limit_k_min -12
_diffrn_reflns_limit_l_max 11
_diffrn_reflns_limit_l_min -11
_diffrn_reflns_number 6745
_diffrn_reflns_theta_full 27.48
_diffrn_reflns_theta_max 27.48
_diffrn_reflns_theta_min 3.06
_diffrn_standards_decay_% negligible
_exptl_absorpt_coefficient_mu .097
_exptl_absorpt_correction_T_max .990
_exptl_absorpt_correction_T_min .979
_exptl_absorpt_correction_type multi-scan
_exptl_absorpt_process_details '(DENZO-SMN; Otwinowski & Minor, 1997)'
_exptl_crystal_colour colourless
_exptl_crystal_density_diffrn 1.231
_exptl_crystal_density_method 'not measured'
_exptl_crystal_description lath
_exptl_crystal_F_000 296
_exptl_crystal_size_max .22
_exptl_crystal_size_mid .14
_exptl_crystal_size_min .10
_refine_diff_density_max .242
_refine_diff_density_min -.208
_refine_ls_extinction_method none
_refine_ls_goodness_of_fit_ref 1.060
_refine_ls_hydrogen_treatment constr
_refine_ls_matrix_type full
_refine_ls_number_parameters 86
_refine_ls_number_reflns 1647
_refine_ls_number_restraints 0
_refine_ls_restrained_S_all 1.060
_refine_ls_R_factor_all .0471
_refine_ls_R_factor_gt .0355
_refine_ls_shift/su_max <0.001
_refine_ls_shift/su_mean .000
_refine_ls_structure_factor_coef Fsqd
_refine_ls_weighting_details 'w = 1/[\s^2^(Fo^2^)+(0.0494P)^2^+0.1161P] where P = (Fo^2^+2Fc^2^)/3'
_refine_ls_weighting_scheme calc
_refine_ls_wR_factor_ref .1003
_reflns_number_gt 1348
_reflns_number_total 1647
_reflns_threshold_expression I>2\s(I)
_cod_data_source_file na6102.cif
_cod_data_source_block II
_cod_depositor_comments
;
The following automatic conversions were performed:

'_exptl_absorpt_correction_type' value 'Multi-scan' changed to
'multi-scan' according to
/home/saulius/struct/CIF-dictionaries/cif_core.dic dictionary named
'cif_core.dic' version 2.4.1 from 2010-06-29.

Automatic conversion script
Id: cif_fix_values 1715 2011-07-08 13:25:40Z adriana 
;
_cod_original_sg_symbol_H-M 'P 21/n'
_cod_database_code 2200696
_cod_database_fobs_code 2200696

loop_
_symmetry_equiv_pos_as_xyz
'x, y, z'
'-x+1/2, y+1/2, -z+1/2'
'-x, -y, -z'
'x+1/2, -y+1/2, z+1/2'

loop_
_atom_site_label
_atom_site_fract_x
_atom_site_fract_y
_atom_site_fract_z
_atom_site_U_iso_or_equiv
_atom_site_adp_type
_atom_site_calc_flag
_atom_site_refinement_flags
_atom_site_occupancy
_atom_site_disorder_assembly
_atom_site_disorder_group
_atom_site_type_symbol
C1 .25514(12) .29486(11) .49169(11) .0171(2) Uani d . 1 . . C
C2 .07057(12) .30862(11) .45423(11) .0191(2) Uani d . 1 . . C
H2A .0426 .3879 .3854 .023 Uiso calc R 1 . . H
H2B .0247 .2226 .4039 .023 Uiso calc R 1 . . H
O2 .00135(9) .33079(9) .58505(8) .0243(2) Uani d . 1 . . O
H2 -.0893 .3695 .5623 .036 Uiso calc R 1 . . H
C3 .32643(12) .41849(11) .58661(11) .0198(3) Uani d . 1 . . C
H3A .2827 .4191 .6808 .024 Uiso calc R 1 . . H
H3B .4454 .4079 .6108 .024 Uiso calc R 1 . . H
O3 .28844(9) .54800(8) .51066(8) .0241(2) Uani d . 1 . . O
H3 .3555 .6091 .5465 .036 Uiso calc R 1 . . H
C4 .31413(12) .29497(12) .34259(11) .0212(3) Uani d . 1 . . C
H4A .2555 .2223 .2779 .025 Uiso calc R 1 . . H
H4B .2901 .3866 .2938 .025 Uiso calc R 1 . . H
O4 .48463(9) .26867(9) .36054(8) .0229(2) Uani d . 1 . . O
H4 .5088 .2420 .2795 .034 Uiso calc R 1 . . H
C5 .30529(13) .16102(12) .58129(11) .0217(3) Uani d . 1 . . C
H5A .4237 .1639 .6153 .026 Uiso calc R 1 . . H
H5B .2528 .1616 .6706 .026 Uiso calc R 1 . . H
C6 .26376(16) .02405(13) .49933(13) .0325(3) Uani d . 1 . . C
H6A .1468 .0194 .4648 .049 Uiso calc R 1 . . H
H6B .2970 -.0543 .5664 .049 Uiso calc R 1 . . H
H6C .3207 .0189 .4141 .049 Uiso calc R 1 . . H

loop_
_atom_site_aniso_label
_atom_site_aniso_U_11
_atom_site_aniso_U_22
_atom_site_aniso_U_33
_atom_site_aniso_U_12
_atom_site_aniso_U_13
_atom_site_aniso_U_23
C1 .0144(5) .0243(6) .0132(5) .0012(4) .0038(4) .0000(4)
C2 .0156(5) .0265(6) .0155(5) .0006(4) .0038(4) .0001(4)
O2 .0161(4) .0380(5) .0202(4) .0068(3) .0072(3) .0060(3)
C3 .0156(5) .0270(6) .0169(5) .0018(4) .0028(4) -.0003(4)
O3 .0161(4) .0232(4) .0321(4) -.0011(3) .0015(3) .0003(3)
C4 .0164(5) .0319(6) .0158(5) .0030(5) .0042(4) .0004(4)
O4 .0165(4) .0338(5) .0199(4) .0003(3) .0076(3) -.0059(3)
C5 .0218(5) .0267(6) .0168(5) .0050(5) .0039(4) .0024(4)
C6 .0362(7) .0259(6) .0348(7) .0027(5) .0039(5) .0007(5)

loop_
_atom_type_symbol
_atom_type_description
_atom_type_scat_dispersion_real
_atom_type_scat_dispersion_imag
_atom_type_scat_source
C C .0033 .0016 'International Tables Vol C Tables 4.2.6.8 and 6.1.1.4'
H H .0000 .0000 'International Tables Vol C Tables 4.2.6.8 and 6.1.1.4'
O O .0106 .0060 'International Tables Vol C Tables 4.2.6.8 and 6.1.1.4'

loop_
_geom_angle_atom_site_label_1
_geom_angle_atom_site_label_2
_geom_angle_atom_site_label_3
_geom_angle
_geom_angle_publ_flag
C4 C1 C3 110.67(8) no
C4 C1 C2 105.29(8) no
C3 C1 C2 110.21(8) no
C4 C1 C5 112.07(8) no
C3 C1 C5 107.15(8) no
C2 C1 C5 111.51(8) no
O2 C2 C1 111.05(8) no
O2 C2 H2A 109.4 no
C1 C2 H2A 109.4 no
O2 C2 H2B 109.4 no
C1 C2 H2B 109.4 no
H2A C2 H2B 108.0 no
C2 O2 H2 109.5 no
O3 C3 C1 111.11(8) no
O3 C3 H3A 109.4 no
C1 C3 H3A 109.4 no
O3 C3 H3B 109.4 no
C1 C3 H3B 109.4 no
H3A C3 H3B 108.0 no
C3 O3 H3 109.5 no
O4 C4 C1 111.18(8) no
O4 C4 H4A 109.4 no
C1 C4 H4A 109.4 no
O4 C4 H4B 109.4 no
C1 C4 H4B 109.4 no
H4A C4 H4B 108.0 no
C4 O4 H4 109.5 no
C6 C5 C1 115.74(9) no
C6 C5 H5A 108.3 no
C1 C5 H5A 108.3 no
C6 C5 H5B 108.3 no
C1 C5 H5B 108.3 no
H5A C5 H5B 107.4 no
C5 C6 H6A 109.5 no
C5 C6 H6B 109.5 no
H6A C6 H6B 109.5 no
C5 C6 H6C 109.5 no
H6A C6 H6C 109.5 no
H6B C6 H6C 109.5 no

loop_
_geom_bond_atom_site_label_1
_geom_bond_atom_site_label_2
_geom_bond_site_symmetry_2
_geom_bond_distance
_geom_bond_publ_flag
C1 C4 . 1.525(2) no
C1 C3 . 1.530(2) no
C1 C2 . 1.534(2) no
C1 C5 . 1.542(2) no
C2 O2 . 1.429(2) no
C2 H2A . .99 no
C2 H2B . .99 no
O2 H2 . .84 no
C3 O3 . 1.432(2) no
C3 H3A . .99 no
C3 H3B . .99 no
O3 H3 . .84 no
C4 O4 . 1.434(2) no
C4 H4A . .99 no
C4 H4B . .99 no
O4 H4 . .84 no
C5 C6 . 1.522(2) no
C5 H5A . .99 no
C5 H5B . .99 no
C6 H6A . .98 no
C6 H6B . .98 no
C6 H6C . .98 no

loop_
_geom_hbond_atom_site_label_D
_geom_hbond_atom_site_label_H
_geom_hbond_atom_site_label_A
_geom_hbond_site_symmetry_A
_geom_hbond_distance_DH
_geom_hbond_distance_HA
_geom_hbond_distance_DA
_geom_hbond_angle_DHA
_geom_hbond_publ_flag
O2 H2 O3 3_566 .84 1.87 2.704(2) 174 y
O3 H3 O4 3_666 .84 1.87 2.711(2) 174 y
O4 H4 O2 4_554 .84 1.90 2.719(2) 164 y

loop_
_geom_torsion_atom_site_label_1
_geom_torsion_atom_site_label_2
_geom_torsion_atom_site_label_3
_geom_torsion_atom_site_label_4
_geom_torsion
_geom_torsion_publ_flag
C6 C5 C1 C2 66.4(2) y
C6 C5 C1 C3 -172.93(9) y
C6 C5 C1 C4 -51.4(2) y
C5 C1 C2 O2 66.9(2) y
C5 C1 C3 O3 178.88(8) y
C5 C1 C4 O4 -52.8(2) y
C4 C1 C2 O2 -171.33(8) no
C3 C1 C2 O2 -51.9(2) no
C4 C1 C3 O3 56.4(2) no
C2 C1 C3 O3 -59.6(2) no
C3 C1 C4 O4 66.7(2) no
C2 C1 C4 O4 -174.24(8) no

loop_
_cod_related_entry_id
_cod_related_entry_database
_cod_related_entry_code
1 ChemSpider 6264
